data_8103225
loop_
_publ_author_name
'Kwang Ha'

_publ_section_title
;
 Crystal structure of
 di(?2-bromo)-dibromo-bis(2,3,5,6-tetra-2-pyridylpyrazine)dimanganese(II)
 --- nitromethane (1:2), [MnBr2(C24H16N6)]2 &#x2022; 2CH3NO2
;
_journal_issue 4
_journal_name_full 'Zeitschrift f\"ur Kristallographie - New Crystal Structures'
_journal_page_first 518
_journal_volume 226
_journal_year 2011
_chemical_formula_moiety 'C48 H32 Br4 Mn2 N12, 2(C H3 N O2)'
_chemical_formula_sum 'C50 H38 Br4 Mn2 N14 O4'
_chemical_formula_weight 1328.46
_chemical_name_systematic
; 
Di(\m~2~-bromo)-dibromobis(2,3,5,6-tetra-2-pyridylpyrazine)dimanganese(II) - 
nitromethane (1:2)
;
_space_group_IT_number 2
_symmetry_cell_setting triclinic
_symmetry_space_group_name_Hall '-P 1'
_symmetry_space_group_name_H-M 'P -1'
_atom_sites_solution_hydrogens geom
_atom_sites_solution_primary direct
_atom_sites_solution_secondary difmap
_audit_creation_method SHELXL-97
_cell_angle_alpha 72.754(2)
_cell_angle_beta 79.541(2)
_cell_angle_gamma 82.421(2)
_cell_formula_units_Z 1
_cell_length_a 9.4490(6)
_cell_length_b 10.4294(7)
_cell_length_c 13.7591(10)
_cell_measurement_reflns_used 2301
_cell_measurement_temperature 200(2)
_cell_measurement_theta_max 25.91
_cell_measurement_theta_min 2.20
_cell_volume 1269.04(15)
_computing_cell_refinement 'SAINT (Bruker, 2000)'
_computing_data_collection 'SMART (Bruker, 2000)'
_computing_data_reduction 'SAINT (Bruker, 2000)'
_computing_molecular_graphics 'ORTEP-III (Farrugia, 1997)'
_computing_publication_material SHELXL97
_computing_structure_refinement 'SHELXL-97 (Sheldrick, 1997)'
_computing_structure_solution 'SHELXS-97 (Sheldrick, 1997)'
_diffrn_ambient_temperature 200(2)
_diffrn_measured_fraction_theta_full 0.985
_diffrn_measured_fraction_theta_max 0.985
_diffrn_measurement_device_type 'Bruker SMART 1000 CCD'
_diffrn_measurement_method '\f and \w scans'
_diffrn_radiation_monochromator graphite
_diffrn_radiation_source 'fine-focus sealed tube'
_diffrn_radiation_type MoK\a
_diffrn_radiation_wavelength 0.71073
_diffrn_reflns_av_R_equivalents 0.0470
_diffrn_reflns_av_sigmaI/netI 0.0965
_diffrn_reflns_limit_h_max 11
_diffrn_reflns_limit_h_min -11
_diffrn_reflns_limit_k_max 12
_diffrn_reflns_limit_k_min -12
_diffrn_reflns_limit_l_max 14
_diffrn_reflns_limit_l_min -16
_diffrn_reflns_number 7972
_diffrn_reflns_theta_full 25.98
_diffrn_reflns_theta_max 25.98
_diffrn_reflns_theta_min 2.05
_diffrn_standards_decay_% 0
_diffrn_standards_interval_count 0
_diffrn_standards_interval_time 0
_diffrn_standards_number 0
_exptl_absorpt_coefficient_mu 3.707
_exptl_absorpt_correction_T_max 1.000
_exptl_absorpt_correction_T_min 0.775
_exptl_absorpt_correction_type multi-scan
_exptl_absorpt_process_details SADABS
_exptl_crystal_colour yellow
_exptl_crystal_density_diffrn 1.738
_exptl_crystal_density_method 'not measured'
_exptl_crystal_description block
_exptl_crystal_F_000 658
_exptl_crystal_size_max 0.19
_exptl_crystal_size_mid 0.12
_exptl_crystal_size_min 0.06
_refine_diff_density_max 0.860
_refine_diff_density_min -0.656
_refine_diff_density_rms 0.137
_refine_ls_extinction_method none
_refine_ls_goodness_of_fit_ref 1.030
_refine_ls_hydrogen_treatment constr
_refine_ls_matrix_type full
_refine_ls_number_parameters 326
_refine_ls_number_reflns 4897
_refine_ls_number_restraints 0
_refine_ls_restrained_S_all 1.030
_refine_ls_R_factor_all 0.0966
_refine_ls_R_factor_gt 0.0531
_refine_ls_shift/su_max 0.000
_refine_ls_shift/su_mean 0.000
_refine_ls_structure_factor_coef Fsqd
_refine_ls_weighting_details 'calc w=1/[\s^2^(Fo^2^)+(0.0409P)^2^+1.0058P] where P=(Fo^2^+2Fc^2^)/3'
_refine_ls_weighting_scheme calc
_refine_ls_wR_factor_gt 0.1034
_refine_ls_wR_factor_ref 0.1327
_reflns_number_gt 3156
_reflns_number_total 4897
_reflns_threshold_expression >2sigma(I)
_cod_data_source_file 1267-3550.cff
_cod_data_source_block mn2br4(tppz)2
_cod_depositor_comments
;
The following automatic conversions were performed:

'_symmetry_cell_setting' value 'Triclinic' changed to 'triclinic'
according to /home/saulius/struct/CIF-dictionaries/cif_core.dic
dictionary named 'cif_core.dic' version 2.4.1 from
2010-06-29.

'_exptl_absorpt_correction_type' value 'Multi-scan'
changed to 'multi-scan' according to
/home/saulius/struct/CIF-dictionaries/cif_core.dic dictionary named
'cif_core.dic' version 2.4.1 from 2010-06-29.

Automatic conversion script
Id: cif_fix_values 1715 2011-07-08 13:25:40Z adriana 
;
_cod_database_code 8103225

loop_
_symmetry_equiv_pos_as_xyz
'x, y, z'
'-x, -y, -z'

loop_
_atom_site_label
_atom_site_type_symbol
_atom_site_fract_x
_atom_site_fract_y
_atom_site_fract_z
_atom_site_U_iso_or_equiv
_atom_site_adp_type
_atom_site_occupancy
_atom_site_symmetry_multiplicity
_atom_site_calc_flag
_atom_site_refinement_flags
Mn1 Mn 0.12866(10) 0.59477(10) 0.37317(7) 0.0215(2) Uani 1 1 d .
Br1 Br 0.29812(7) 0.78878(7) 0.30581(5) 0.0324(2) Uani 1 1 d .
Br2 Br -0.05527(7) 0.38197(7) 0.44154(5) 0.0296(2) Uani 1 1 d .
N1 N 0.1666(5) 0.5470(5) 0.2210(4) 0.0207(11) Uani 1 1 d .
N2 N 0.2261(5) 0.5129(5) 0.0287(4) 0.0197(11) Uani 1 1 d .
N3 N 0.3229(5) 0.4426(5) 0.3696(4) 0.0236(12) Uani 1 1 d .
N4 N 0.3950(7) 0.2011(6) 0.1576(5) 0.0484(17) Uani 1 1 d .
N5 N 0.0345(6) 0.8342(5) -0.0289(4) 0.0307(13) Uani 1 1 d .
N6 N -0.0503(5) 0.7066(5) 0.2833(4) 0.0242(12) Uani 1 1 d .
C1 C 0.2814(6) 0.4667(6) 0.1987(5) 0.0223(14) Uani 1 1 d .
C2 C 0.2962(6) 0.4347(6) 0.1031(5) 0.0209(14) Uani 1 1 d .
C3 C 0.1245(6) 0.6100(6) 0.0476(5) 0.0216(14) Uani 1 1 d .
C4 C 0.0809(6) 0.6130(6) 0.1511(5) 0.0198(13) Uani 1 1 d .
C5 C 0.3813(6) 0.4219(6) 0.2769(4) 0.0193(13) Uani 1 1 d .
C6 C 0.5230(7) 0.3734(7) 0.2576(5) 0.0352(17) Uani 1 1 d .
H6 H 0.5638 0.3663 0.1908 0.042 Uiso 1 1 calc R
C7 C 0.6060(7) 0.3347(8) 0.3370(6) 0.0394(19) Uani 1 1 d .
H7 H 0.7035 0.2992 0.3255 0.047 Uiso 1 1 calc R
C8 C 0.5452(7) 0.3486(7) 0.4313(5) 0.0331(17) Uani 1 1 d .
H8 H 0.5987 0.3203 0.4873 0.040 Uiso 1 1 calc R
C9 C 0.4051(7) 0.4043(6) 0.4444(5) 0.0287(15) Uani 1 1 d .
H9 H 0.3648 0.4162 0.5100 0.034 Uiso 1 1 calc R
C10 C 0.3919(6) 0.3184(6) 0.0807(5) 0.0235(14) Uani 1 1 d .
C11 C 0.4739(6) 0.3332(6) -0.0127(5) 0.0219(14) Uani 1 1 d .
H11 H 0.4664 0.4152 -0.0659 0.026 Uiso 1 1 calc R
C12 C 0.5683(7) 0.2266(8) -0.0290(6) 0.0365(18) Uani 1 1 d .
H12 H 0.6276 0.2354 -0.0939 0.044 Uiso 1 1 calc R
C13 C 0.5778(8) 0.1088(8) 0.0467(7) 0.044(2) Uani 1 1 d .
H13 H 0.6451 0.0364 0.0359 0.053 Uiso 1 1 calc R
C14 C 0.4885(8) 0.0964(8) 0.1389(7) 0.053(2) Uani 1 1 d .
H14 H 0.4916 0.0131 0.1910 0.064 Uiso 1 1 calc R
C15 C 0.0728(6) 0.7117(6) -0.0418(5) 0.0234(14) Uani 1 1 d .
C16 C 0.0703(6) 0.6809(6) -0.1328(5) 0.0250(15) Uani 1 1 d .
H16 H 0.1020 0.5932 -0.1396 0.030 Uiso 1 1 calc R
C17 C 0.0205(7) 0.7809(7) -0.2133(6) 0.0373(18) Uani 1 1 d .
H17 H 0.0156 0.7626 -0.2762 0.045 Uiso 1 1 calc R
C18 C -0.0221(7) 0.9082(7) -0.2011(5) 0.0389(18) Uani 1 1 d .
H18 H -0.0562 0.9790 -0.2552 0.047 Uiso 1 1 calc R
C19 C -0.0132(8) 0.9291(7) -0.1073(5) 0.0366(18) Uani 1 1 d .
H19 H -0.0430 1.0161 -0.0986 0.044 Uiso 1 1 calc R
C20 C -0.0562(6) 0.6797(6) 0.1939(5) 0.0230(14) Uani 1 1 d .
C21 C -0.1820(6) 0.7016(7) 0.1519(5) 0.0269(15) Uani 1 1 d .
H21 H -0.1841 0.6807 0.0895 0.032 Uiso 1 1 calc R
C22 C -0.3061(7) 0.7551(7) 0.2031(6) 0.0353(17) Uani 1 1 d .
H22 H -0.3952 0.7675 0.1775 0.042 Uiso 1 1 calc R
C23 C -0.2987(7) 0.7898(7) 0.2907(6) 0.0365(18) Uani 1 1 d .
H23 H -0.3808 0.8314 0.3242 0.044 Uiso 1 1 calc R
C24 C -0.1691(7) 0.7629(7) 0.3293(5) 0.0327(17) Uani 1 1 d .
H24 H -0.1643 0.7851 0.3907 0.039 Uiso 1 1 calc R
O1 O 0.2546(14) 0.0818(13) 0.4169(10) 0.185(5) Uiso 1 1 d .
O2 O 0.353(2) 0.009(2) 0.5609(19) 0.150(7) Uiso 0.50 1 d P
O3 O 0.197(3) -0.028(2) 0.558(2) 0.175(9) Uiso 0.50 1 d P
N7 N 0.127(3) 0.008(2) 0.490(2) 0.118(7) Uiso 0.50 1 d P
N8 N 0.382(3) 0.029(2) 0.462(2) 0.114(7) Uiso 0.50 1 d P
C25 C 0.502(3) -0.004(2) 0.4253(19) 0.094(7) Uiso 0.50 1 d P
C26 C 0.018(3) 0.014(3) 0.446(2) 0.118(9) Uiso 0.50 1 d P

loop_
_atom_site_aniso_label
_atom_site_aniso_U_11
_atom_site_aniso_U_22
_atom_site_aniso_U_33
_atom_site_aniso_U_23
_atom_site_aniso_U_13
_atom_site_aniso_U_12
Mn1 0.0202(5) 0.0279(5) 0.0166(5) -0.0075(4) -0.0020(4) -0.0002(4)
Br1 0.0305(4) 0.0335(4) 0.0311(4) -0.0045(3) -0.0024(3) -0.0087(3)
Br2 0.0338(4) 0.0370(4) 0.0216(4) -0.0140(3) 0.0024(3) -0.0119(3)
N1 0.023(3) 0.019(3) 0.018(3) -0.002(2) -0.006(2) 0.001(2)
N2 0.021(3) 0.019(3) 0.017(3) -0.002(2) -0.001(2) -0.005(2)
N3 0.027(3) 0.022(3) 0.022(3) -0.006(2) -0.004(2) -0.001(2)
N4 0.049(4) 0.039(4) 0.047(4) -0.001(3) -0.003(3) 0.003(3)
N5 0.043(3) 0.026(3) 0.022(3) -0.008(3) -0.004(3) 0.000(3)
N6 0.022(3) 0.029(3) 0.022(3) -0.009(3) -0.007(2) 0.004(2)
C1 0.022(3) 0.018(3) 0.026(4) -0.005(3) -0.001(3) -0.003(3)
C2 0.021(3) 0.023(3) 0.018(3) -0.004(3) -0.001(3) -0.005(3)
C3 0.030(3) 0.013(3) 0.023(4) -0.002(3) -0.010(3) -0.005(3)
C4 0.023(3) 0.021(3) 0.014(3) -0.005(3) 0.005(3) -0.004(3)
C5 0.019(3) 0.028(4) 0.011(3) -0.004(3) -0.001(3) -0.005(3)
C6 0.026(4) 0.052(5) 0.030(4) -0.021(4) -0.002(3) 0.006(3)
C7 0.025(4) 0.056(5) 0.041(5) -0.019(4) -0.013(4) 0.011(3)
C8 0.024(4) 0.050(5) 0.028(4) -0.012(4) -0.014(3) 0.005(3)
C9 0.035(4) 0.030(4) 0.022(4) -0.010(3) -0.006(3) 0.000(3)
C10 0.019(3) 0.026(4) 0.027(4) -0.009(3) -0.007(3) -0.001(3)
C11 0.020(3) 0.026(4) 0.014(3) 0.001(3) 0.002(3) -0.003(3)
C12 0.029(4) 0.056(5) 0.030(4) -0.017(4) -0.007(3) -0.004(4)
C13 0.034(4) 0.040(5) 0.060(6) -0.024(4) 0.001(4) 0.005(4)
C14 0.053(5) 0.025(4) 0.061(6) 0.005(4) 0.004(5) 0.012(4)
C15 0.026(3) 0.026(4) 0.018(3) -0.007(3) -0.002(3) -0.002(3)
C16 0.025(3) 0.020(3) 0.026(4) -0.002(3) -0.004(3) 0.000(3)
C17 0.040(4) 0.045(5) 0.035(4) -0.022(4) -0.010(4) 0.000(4)
C18 0.049(5) 0.038(4) 0.024(4) 0.001(3) -0.019(4) 0.013(4)
C19 0.061(5) 0.018(4) 0.028(4) -0.005(3) -0.011(4) 0.010(3)
C20 0.028(3) 0.017(3) 0.022(4) -0.003(3) -0.004(3) -0.005(3)
C21 0.017(3) 0.042(4) 0.028(4) -0.016(3) -0.013(3) 0.006(3)
C22 0.021(3) 0.045(5) 0.036(4) -0.006(4) -0.010(3) 0.007(3)
C23 0.021(4) 0.047(5) 0.040(5) -0.017(4) -0.002(3) 0.009(3)
C24 0.040(4) 0.032(4) 0.027(4) -0.012(3) -0.003(3) -0.001(3)

loop_
_atom_type_symbol
_atom_type_description
_atom_type_scat_dispersion_real
_atom_type_scat_dispersion_imag
_atom_type_scat_source
C C 0.0033 0.0016 'International Tables Vol C Tables 4.2.6.8 and 6.1.1.4'
H H 0.0000 0.0000 'International Tables Vol C Tables 4.2.6.8 and 6.1.1.4'
Br Br -0.2901 2.4595 'International Tables Vol C Tables 4.2.6.8 and 6.1.1.4'
Mn Mn 0.3368 0.7283 'International Tables Vol C Tables 4.2.6.8 and 6.1.1.4'
N N 0.0061 0.0033 'International Tables Vol C Tables 4.2.6.8 and 6.1.1.4'
O O 0.0106 0.0060 'International Tables Vol C Tables 4.2.6.8 and 6.1.1.4'

loop_
_geom_angle_atom_site_label_1
_geom_angle_atom_site_label_2
_geom_angle_atom_site_label_3
_geom_angle
_geom_angle_site_symmetry_1
_geom_angle_site_symmetry_3
N1 Mn1 N6 71.83(18) . .
N1 Mn1 N3 71.16(18) . .
N6 Mn1 N3 142.83(18) . .
N1 Mn1 Br2 170.33(13) . 2_566
N6 Mn1 Br2 106.73(13) . 2_566
N3 Mn1 Br2 109.14(14) . 2_566
N1 Mn1 Br1 92.86(13) . .
N6 Mn1 Br1 95.30(13) . .
N3 Mn1 Br1 89.90(13) . .
Br2 Mn1 Br1 96.80(4) 2_566 .
N1 Mn1 Br2 85.65(12) . .
N6 Mn1 Br2 84.15(13) . .
N3 Mn1 Br2 89.71(13) . .
Br2 Mn1 Br2 84.68(3) 2_566 .
Br1 Mn1 Br2 178.51(4) . .
Mn1 Br2 Mn1 95.32(3) 2_566 .
C1 N1 C4 121.9(5) . .
C1 N1 Mn1 119.4(4) . .
C4 N1 Mn1 118.3(4) . .
C2 N2 C3 120.3(5) . .
C9 N3 C5 117.5(5) . .
C9 N3 Mn1 122.0(4) . .
C5 N3 Mn1 117.5(4) . .
C10 N4 C14 117.6(6) . .
C19 N5 C15 117.1(6) . .
C24 N6 C20 118.5(5) . .
C24 N6 Mn1 120.9(4) . .
C20 N6 Mn1 117.4(4) . .
N1 C1 C2 116.9(6) . .
N1 C1 C5 115.4(5) . .
C2 C1 C5 127.6(5) . .
N2 C2 C1 119.8(5) . .
N2 C2 C10 117.3(5) . .
C1 C2 C10 122.9(6) . .
N2 C3 C4 118.1(6) . .
N2 C3 C15 117.7(5) . .
C4 C3 C15 124.1(5) . .
N1 C4 C3 118.7(5) . .
N1 C4 C20 114.5(5) . .
C3 C4 C20 126.9(6) . .
N3 C5 C6 121.7(6) . .
N3 C5 C1 113.7(5) . .
C6 C5 C1 124.4(6) . .
C5 C6 C7 119.2(6) . .
C5 C6 H6 120.4 . .
C7 C6 H6 120.4 . .
C8 C7 C6 118.9(6) . .
C8 C7 H7 120.5 . .
C6 C7 H7 120.5 . .
C7 C8 C9 119.0(6) . .
C7 C8 H8 120.5 . .
C9 C8 H8 120.5 . .
N3 C9 C8 123.3(6) . .
N3 C9 H9 118.3 . .
C8 C9 H9 118.3 . .
C11 C10 N4 122.7(6) . .
C11 C10 C2 119.7(6) . .
N4 C10 C2 117.6(6) . .
C10 C11 C12 118.4(6) . .
C10 C11 H11 120.8 . .
C12 C11 H11 120.8 . .
C13 C12 C11 120.8(7) . .
C13 C12 H12 119.6 . .
C11 C12 H12 119.6 . .
C12 C13 C14 118.8(7) . .
C12 C13 H13 120.6 . .
C14 C13 H13 120.6 . .
N4 C14 C13 121.6(7) . .
N4 C14 H14 119.2 . .
C13 C14 H14 119.2 . .
N5 C15 C16 123.5(6) . .
N5 C15 C3 115.0(5) . .
C16 C15 C3 121.4(6) . .
C17 C16 C15 118.3(6) . .
C17 C16 H16 120.8 . .
C15 C16 H16 120.8 . .
C16 C17 C18 119.1(6) . .
C16 C17 H17 120.4 . .
C18 C17 H17 120.4 . .
C17 C18 C19 118.0(6) . .
C17 C18 H18 121.0 . .
C19 C18 H18 121.0 . .
N5 C19 C18 123.9(6) . .
N5 C19 H19 118.1 . .
C18 C19 H19 118.1 . .
N6 C20 C21 122.2(6) . .
N6 C20 C4 114.1(5) . .
C21 C20 C4 123.6(5) . .
C20 C21 C22 118.4(6) . .
C20 C21 H21 120.8 . .
C22 C21 H21 120.8 . .
C23 C22 C21 119.6(6) . .
C23 C22 H22 120.2 . .
C21 C22 H22 120.2 . .
C22 C23 C24 118.6(6) . .
C22 C23 H23 120.7 . .
C24 C23 H23 120.7 . .
N6 C24 C23 122.5(6) . .
N6 C24 H24 118.7 . .
C23 C24 H24 118.7 . .
N8 O1 N7 107.2(17) . .
N8 O2 C25 95(2) . 2_656
N8 O2 O3 89(2) . .
C25 O2 O3 165(2) 2_656 .
N7 O3 O2 130(3) . .
O3 N7 C26 157(3) . .
O3 N7 C26 98(3) . 2_556
C26 N7 C26 61(2) . 2_556
O3 N7 O1 90(2) . .
C26 N7 O1 113(3) . .
C26 N7 O1 160(2) 2_556 .
C25 N8 O2 118(3) . .
C25 N8 O1 132(3) . .
O2 N8 O1 110(2) . .
N8 C25 O2 141(2) . 2_656
N7 C26 C26 67(2) . 2_556
N7 C26 N7 119(2) . 2_556
C26 C26 N7 52.0(18) 2_556 2_556

loop_
_geom_bond_atom_site_label_1
_geom_bond_atom_site_label_2
_geom_bond_distance
_geom_bond_site_symmetry_2
Mn1 N1 2.249(5) .
Mn1 N6 2.265(5) .
Mn1 N3 2.266(5) .
Mn1 Br2 2.5923(11) 2_566
Mn1 Br1 2.5925(11) .
Mn1 Br2 2.8314(11) .
Br2 Mn1 2.5923(11) 2_566
N1 C1 1.329(7) .
N1 C4 1.340(8) .
N2 C2 1.327(8) .
N2 C3 1.350(7) .
N3 C9 1.337(8) .
N3 C5 1.361(7) .
N4 C10 1.360(8) .
N4 C14 1.366(9) .
N5 C19 1.331(8) .
N5 C15 1.336(7) .
N6 C24 1.339(8) .
N6 C20 1.353(7) .
C1 C2 1.429(8) .
C1 C5 1.490(8) .
C2 C10 1.489(8) .
C3 C4 1.416(8) .
C3 C15 1.479(8) .
C4 C20 1.496(8) .
C5 C6 1.376(8) .
C6 C7 1.392(9) .
C6 H6 0.9500 .
C7 C8 1.362(9) .
C7 H7 0.9500 .
C8 C9 1.377(8) .
C8 H8 0.9500 .
C9 H9 0.9500 .
C10 C11 1.352(8) .
C11 C12 1.377(9) .
C11 H11 0.9500 .
C12 C13 1.359(10) .
C12 H12 0.9500 .
C13 C14 1.372(10) .
C13 H13 0.9500 .
C14 H14 0.9500 .
C15 C16 1.387(8) .
C16 C17 1.383(9) .
C16 H16 0.9500 .
C17 C18 1.385(9) .
C17 H17 0.9500 .
C18 C19 1.390(9) .
C18 H18 0.9500 .
C19 H19 0.9500 .
C20 C21 1.378(8) .
C21 C22 1.394(8) .
C21 H21 0.9500 .
C22 C23 1.374(9) .
C22 H22 0.9500 .
C23 C24 1.384(9) .
C23 H23 0.9500 .
C24 H24 0.9500 .
O1 N8 1.42(2) .
O1 N7 1.56(2) .
O2 N8 1.30(3) .
O2 C25 1.41(3) 2_656
O2 O3 1.58(3) .
O3 N7 1.18(3) .
N7 C26 1.27(3) .
N7 C26 1.49(3) 2_556
N8 C25 1.21(3) .
C25 O2 1.41(3) 2_656
C26 C26 1.42(5) 2_556
C26 N7 1.49(3) 2_556

loop_
_geom_torsion_atom_site_label_1
_geom_torsion_atom_site_label_2
_geom_torsion_atom_site_label_3
_geom_torsion_atom_site_label_4
_geom_torsion
_geom_torsion_site_symmetry_1
_geom_torsion_site_symmetry_4
N1 Mn1 Br2 Mn1 -179.62(13) . 2_566
N6 Mn1 Br2 Mn1 -107.47(13) . 2_566
N3 Mn1 Br2 Mn1 109.26(14) . 2_566
Br2 Mn1 Br2 Mn1 0.0 2_566 2_566
Br1 Mn1 Br2 Mn1 -175.9(18) . 2_566
N6 Mn1 N1 C1 178.9(5) . .
N3 Mn1 N1 C1 -4.6(4) . .
Br2 Mn1 N1 C1 -98.1(8) 2_566 .
Br1 Mn1 N1 C1 84.3(4) . .
Br2 Mn1 N1 C1 -95.8(4) . .
N6 Mn1 N1 C4 6.3(4) . .
N3 Mn1 N1 C4 -177.3(5) . .
Br2 Mn1 N1 C4 89.3(9) 2_566 .
Br1 Mn1 N1 C4 -88.3(4) . .
Br2 Mn1 N1 C4 91.6(4) . .
N1 Mn1 N3 C9 173.3(5) . .
N6 Mn1 N3 C9 178.9(4) . .
Br2 Mn1 N3 C9 -16.9(5) 2_566 .
Br1 Mn1 N3 C9 80.2(5) . .
Br2 Mn1 N3 C9 -101.2(5) . .
N1 Mn1 N3 C5 13.3(4) . .
N6 Mn1 N3 C5 18.9(6) . .
Br2 Mn1 N3 C5 -176.9(4) 2_566 .
Br1 Mn1 N3 C5 -79.7(4) . .
Br2 Mn1 N3 C5 98.8(4) . .
N1 Mn1 N6 C24 166.7(5) . .
N3 Mn1 N6 C24 161.1(4) . .
Br2 Mn1 N6 C24 -3.3(5) 2_566 .
Br1 Mn1 N6 C24 -102.0(5) . .
Br2 Mn1 N6 C24 79.4(5) . .
N1 Mn1 N6 C20 7.1(4) . .
N3 Mn1 N6 C20 1.5(6) . .
Br2 Mn1 N6 C20 -162.9(4) 2_566 .
Br1 Mn1 N6 C20 98.4(4) . .
Br2 Mn1 N6 C20 -80.2(4) . .
C4 N1 C1 C2 -10.6(8) . .
Mn1 N1 C1 C2 177.0(4) . .
C4 N1 C1 C5 168.6(5) . .
Mn1 N1 C1 C5 -3.7(7) . .
C3 N2 C2 C1 -10.0(8) . .
C3 N2 C2 C10 172.0(5) . .
N1 C1 C2 N2 20.2(8) . .
C5 C1 C2 N2 -159.0(6) . .
N1 C1 C2 C10 -162.0(5) . .
C5 C1 C2 C10 18.9(9) . .
C2 N2 C3 C4 -9.0(8) . .
C2 N2 C3 C15 167.3(5) . .
C1 N1 C4 C3 -8.1(8) . .
Mn1 N1 C4 C3 164.4(4) . .
C1 N1 C4 C20 170.1(5) . .
Mn1 N1 C4 C20 -17.4(6) . .
N2 C3 C4 N1 18.4(8) . .
C15 C3 C4 N1 -157.6(5) . .
N2 C3 C4 C20 -159.6(5) . .
C15 C3 C4 C20 24.5(9) . .
C9 N3 C5 C6 -5.0(9) . .
Mn1 N3 C5 C6 155.9(5) . .
C9 N3 C5 C1 179.6(5) . .
Mn1 N3 C5 C1 -19.5(6) . .
N1 C1 C5 N3 15.2(7) . .
C2 C1 C5 N3 -165.7(6) . .
N1 C1 C5 C6 -160.1(6) . .
C2 C1 C5 C6 19.0(10) . .
N3 C5 C6 C7 5.0(10) . .
C1 C5 C6 C7 179.9(6) . .
C5 C6 C7 C8 -1.3(11) . .
C6 C7 C8 C9 -2.0(11) . .
C5 N3 C9 C8 1.5(9) . .
Mn1 N3 C9 C8 -158.4(5) . .
C7 C8 C9 N3 2.0(10) . .
C14 N4 C10 C11 1.9(10) . .
C14 N4 C10 C2 -176.6(6) . .
N2 C2 C10 C11 40.0(8) . .
C1 C2 C10 C11 -137.9(6) . .
N2 C2 C10 N4 -141.4(6) . .
C1 C2 C10 N4 40.7(8) . .
N4 C10 C11 C12 -2.7(9) . .
C2 C10 C11 C12 175.8(5) . .
C10 C11 C12 C13 0.7(10) . .
C11 C12 C13 C14 1.9(11) . .
C10 N4 C14 C13 0.9(12) . .
C12 C13 C14 N4 -2.7(12) . .
C19 N5 C15 C16 2.5(10) . .
C19 N5 C15 C3 -179.8(6) . .
N2 C3 C15 N5 -148.0(5) . .
C4 C3 C15 N5 28.0(8) . .
N2 C3 C15 C16 29.8(8) . .
C4 C3 C15 C16 -154.3(6) . .
N5 C15 C16 C17 -2.5(10) . .
C3 C15 C16 C17 180.0(6) . .
C15 C16 C17 C18 1.3(10) . .
C16 C17 C18 C19 -0.3(10) . .
C15 N5 C19 C18 -1.5(11) . .
C17 C18 C19 N5 0.4(12) . .
C24 N6 C20 C21 -3.5(9) . .
Mn1 N6 C20 C21 156.6(5) . .
C24 N6 C20 C4 -178.1(5) . .
Mn1 N6 C20 C4 -18.0(6) . .
N1 C4 C20 N6 23.1(7) . .
C3 C4 C20 N6 -158.8(6) . .
N1 C4 C20 C21 -151.4(6) . .
C3 C4 C20 C21 26.7(9) . .
N6 C20 C21 C22 1.0(9) . .
C4 C20 C21 C22 175.0(6) . .
C20 C21 C22 C23 2.8(10) . .
C21 C22 C23 C24 -3.8(11) . .
C20 N6 C24 C23 2.4(10) . .
Mn1 N6 C24 C23 -157.0(5) . .
C22 C23 C24 N6 1.2(11) . .
N8 O2 O3 N7 -28(3) . .
C25 O2 O3 N7 -132(9) 2_656 .
O2 O3 N7 C26 178(6) . .
O2 O3 N7 C26 -156(2) . 2_556
O2 O3 N7 O1 6(3) . .
N8 O1 N7 O3 18(2) . .
N8 O1 N7 C26 -159(2) . .
N8 O1 N7 C26 133(8) . 2_556
C25 O2 N8 C25 22(3) 2_656 .
O3 O2 N8 C25 -143(2) . .
C25 O2 N8 O1 -161.0(16) 2_656 .
O3 O2 N8 O1 34(2) . .
N7 O1 N8 C25 137(3) . .
N7 O1 N8 O2 -39(2) . .
O2 N8 C25 O2 -36(5) . 2_656
O1 N8 C25 O2 148(3) . 2_656
O3 N7 C26 C26 30(8) . 2_556
O1 N7 C26 C26 -159(2) . 2_556
O3 N7 C26 N7 30(8) . 2_556
C26 N7 C26 N7 0.0 2_556 2_556
O1 N7 C26 N7 -159(2) . 2_556
